data_7243299
loop_
_publ_author_name
'Wang, Yi-Wen'
'Li, Meng-Hua'
'Zhang, Shu-Quan'
'Fang, Xin'
'Lin, Mei-Jin'

_publ_section_title
;
 Photochromic and photocontrolled luminescent rare-earth D--A hybrid
 crystals based on rigid viologen acceptors
;
_journal_issue 36
_journal_name_full CrystEngComm
_journal_page_first 6267
_journal_page_last 6275
_journal_paper_doi 10.1039/D1CE00789K
_journal_volume 23
_journal_year 2021
_chemical_formula_moiety 'C6 Co N6, C17 H13 N2 O2, C17 H14 N2 O2, 7(H2 O)'
_chemical_formula_sum 'C40 H41 Co N10 O11'
_chemical_formula_weight 896.76
_space_group_crystal_system triclinic
_space_group_IT_number 2
_space_group_name_Hall '-P 1'
_space_group_name_H-M_alt 'P -1'
_atom_sites_solution_hydrogens mixed
_atom_sites_solution_primary iterative
_audit_creation_date 2021-05-14
_audit_creation_method
;
Olex2 1.3
(compiled 2020.11.12 svn.r5f609507 for OlexSys, GUI svn.r6272)
;
_audit_update_record
;
2021-05-25 deposited with the CCDC.	2021-07-28 downloaded from the CCDC.
;
_cell_angle_alpha 64.083(7)
_cell_angle_beta 86.853(6)
_cell_angle_gamma 72.573(7)
_cell_formula_units_Z 2
_cell_length_a 10.5802(8)
_cell_length_b 14.8763(10)
_cell_length_c 15.6669(11)
_cell_measurement_reflns_used 4757
_cell_measurement_temperature 295
_cell_measurement_theta_max 22.3240
_cell_measurement_theta_min 2.0200
_cell_volume 2107.8(3)
_computing_cell_refinement 'CrysAlisPro 1.171.39.28b (Rigaku OD, 2015)'
_computing_data_collection 'CrysAlisPro 1.171.39.28b (Rigaku OD, 2015)'
_computing_data_reduction 'CrysAlisPro 1.171.39.28b (Rigaku OD, 2015)'
_computing_molecular_graphics 'Olex2 1.3 (Dolomanov et al., 2009)'
_computing_publication_material 'Olex2 1.3 (Dolomanov et al., 2009)'
_computing_structure_refinement 'SHELXL 2017/1 (Sheldrick, 2015)'
_computing_structure_solution 'olex2.solve 1.3 (Bourhis et al., 2015)'
_diffrn_ambient_temperature 295
_diffrn_detector 'CCD plate'
_diffrn_measured_fraction_theta_full 0.999
_diffrn_measured_fraction_theta_max 0.999
_diffrn_measurement_details
;
List of Runs (angles in degrees, time in seconds):

  # Type    Start    End  Width  t~exp~   \w     \q     \k     \f   Frames
#--------------------------------------------------------------------------
  1  \w    -34.00  78.00   0.50    8.00    --   -9.60  43.00 -60.00  224
  2  \w    -68.00 -42.00   0.50    8.00    --   -9.60  55.00-180.00   52
  3  \w    -18.00  80.00   0.50    8.00    --   -9.60  55.00-180.00  196
  4  \w    -76.00 -51.00   0.50    8.00    --   -9.60  55.00  60.00   50
  5  \w     -6.00  75.00   0.50    8.00    --   -9.60  55.00  60.00  162
  6  \w    -93.00 -66.00   0.50    8.00    --   -9.60  55.00 -30.00   54
  7  \w    -35.00 -10.00   0.50    8.00    --   -9.60  55.00 -30.00   50
  8  \w     32.00  62.00   0.50    8.00    --   -9.60  55.00 -30.00   60
  9  \w    -98.00 -73.00   0.50    8.00    --   -9.60  29.00 150.00   50
 10  \w    -48.00 -15.00   0.50    8.00    --   -9.60  29.00 150.00   66
 11  \w     41.00  78.00   0.50    8.00    --   -9.60  29.00 150.00   74
 12  \w    -84.00 -55.00   0.50    8.00    --   -9.60  43.00 -60.00   58
;
_diffrn_measurement_device 'four-circle diffractometer'
_diffrn_measurement_device_type 'XtaLAB AFC11 (RCD3): quarter-chi single'
_diffrn_measurement_method '\w scans'
_diffrn_orient_matrix_type 'CrysAlisPro convention (1999,Acta A55,543-557)'
_diffrn_orient_matrix_UB_11 0.0397501000
_diffrn_orient_matrix_UB_12 -0.0384127000
_diffrn_orient_matrix_UB_13 0.0426555000
_diffrn_orient_matrix_UB_21 -0.0555734000
_diffrn_orient_matrix_UB_22 -0.0172909000
_diffrn_orient_matrix_UB_23 0.0186118000
_diffrn_orient_matrix_UB_31 0.0175456000
_diffrn_orient_matrix_UB_32 -0.0364365000
_diffrn_orient_matrix_UB_33 -0.0196942000
_diffrn_radiation_monochromator graphite
_diffrn_radiation_probe x-ray
_diffrn_radiation_type 'Mo K\a'
_diffrn_radiation_wavelength 0.71073
_diffrn_reflns_av_R_equivalents 0.0606
_diffrn_reflns_av_unetI/netI 0.0791
_diffrn_reflns_Laue_measured_fraction_full 0.999
_diffrn_reflns_Laue_measured_fraction_max 0.999
_diffrn_reflns_limit_h_max 12
_diffrn_reflns_limit_h_min -12
_diffrn_reflns_limit_k_max 17
_diffrn_reflns_limit_k_min -17
_diffrn_reflns_limit_l_max 18
_diffrn_reflns_limit_l_min -18
_diffrn_reflns_number 25814
_diffrn_reflns_point_group_measured_fraction_full 0.999
_diffrn_reflns_point_group_measured_fraction_max 0.999
_diffrn_reflns_theta_full 25.027
_diffrn_reflns_theta_max 25.027
_diffrn_reflns_theta_min 2.025
_diffrn_source 'fine-focus sealed X-ray tube'
_diffrn_source_type 'Enhance (Mo) X-ray Source'
_exptl_absorpt_coefficient_mu 0.479
_exptl_absorpt_correction_T_max 1.00000
_exptl_absorpt_correction_T_min 0.83155
_exptl_absorpt_correction_type multi-scan
_exptl_absorpt_process_details
;
CrysAlisPro 1.171.39.28b (Rigaku Oxford Diffraction, 2015)
Empirical absorption correction using spherical harmonics,
 implemented in SCALE3 ABSPACK scaling algorithm.
;
_exptl_crystal_colour 'clear light yellow'
_exptl_crystal_colour_lustre clear
_exptl_crystal_colour_modifier light
_exptl_crystal_colour_primary yellow
_exptl_crystal_density_diffrn 1.413
_exptl_crystal_description block
_exptl_crystal_F_000 932
_exptl_crystal_size_max 0.01
_exptl_crystal_size_mid 0.01
_exptl_crystal_size_min 0.01
_refine_diff_density_max 0.426
_refine_diff_density_min -0.443
_refine_diff_density_rms 0.054
_refine_ls_extinction_method none
_refine_ls_goodness_of_fit_ref 1.034
_refine_ls_hydrogen_treatment constr
_refine_ls_matrix_type full
_refine_ls_number_parameters 560
_refine_ls_number_reflns 7446
_refine_ls_number_restraints 18
_refine_ls_restrained_S_all 1.083
_refine_ls_R_factor_all 0.0885
_refine_ls_R_factor_gt 0.0493
_refine_ls_shift/su_max 0.001
_refine_ls_shift/su_mean 0.000
_refine_ls_structure_factor_coef Fsqd
_refine_ls_weighting_details 'w=1/[\s^2^(Fo^2^)+(0.0524P)^2^] where P=(Fo^2^+2Fc^2^)/3'
_refine_ls_weighting_scheme calc
_refine_ls_wR_factor_gt 0.1086
_refine_ls_wR_factor_ref 0.1195
_reflns_Friedel_coverage 0.000
_reflns_number_gt 4837
_reflns_number_total 7446
_reflns_threshold_expression 'I > 2\s(I)'
_cod_data_source_file d1ce00789k2.cif
_cod_data_source_block co-coohbpy
_cod_depositor_comments 'Adding full bibliography for 7243298--7243300.cif.'
_cod_database_code 7243299
_shelx_shelxl_version_number 2017/1
_shelx_space_group_comment
;
The symmetry employed for this shelxl refinement is uniquely defined
by the following loop, which should always be used as a source of
symmetry information in preference to the above space-group names.
They are only intended as comments.
;
_shelx_estimated_absorpt_t_max 0.995
_shelx_estimated_absorpt_t_min 0.995
_reflns_odcompleteness_completeness 99.78
_reflns_odcompleteness_iscentric 1
_reflns_odcompleteness_theta 26.32
_olex2_refinement_description
;
1. Fixed Uiso
 At 1.2 times of:
  All C(H) groups, All N(H) groups, All O(H,H) groups, All O(H,H,H,H) groups
 At 1.5 times of:
  All O(H) groups
2. Uiso/Uaniso restraints and constraints
O7: within 2A with sigma of 0.01 and sigma for terminal atoms of 0.02 within 2A
Uanis(O7) \\sim Ueq: with sigma of 0.001 and sigma for terminal atoms of 0.002
Uanis(O10) \\sim Ueq, Uanis(O11) \\sim Ueq: with sigma of 0.01 and sigma for
terminal atoms of 0.02
3.a Riding coordinates:
 O3(H3A,H3B), O2(H2A,H2B), O8(H8A,H8B), O7(H7A,H7B), O4(H4A,H4B), O10(H10A,
 H10B,H11A,H11B)
3.b Aromatic/amide H refined with riding coordinates:
 N8(H8), N1(H1A), C00F(H00F), C00G(H00G), C00I(H00I), C00R(H00R), C00S(H00S),
 C00W(H00W), C00Y(H00Y), C00Z(H00Z), C013(H013), C014(H014), C015(H015),
 C016(H016), C018(H018), C019(H019), C01B(H01B), C01C(H01C), C01E(H01E),
 C01F(H01F), C01G(H01G), C01J(H01J), C01K(H01K), C01L(H01L), C01M(H01M),
 C01O(H01O)
3.c Idealised tetrahedral OH refined as rotating group:
 O1(H1)
;
_olex2_submission_special_instructions 'No special instructions were received'
_oxdiff_exptl_absorpt_empirical_details
;
Empirical correction (ABSPACK) includes:
- Absorption correction using spherical harmonics
- Frame scaling
;
_oxdiff_exptl_absorpt_empirical_full_max 4.707
_oxdiff_exptl_absorpt_empirical_full_min 0.841

loop_
_space_group_symop_operation_xyz
'x, y, z'
'-x, -y, -z'

loop_
_atom_site_label
_atom_site_type_symbol
_atom_site_fract_x
_atom_site_fract_y
_atom_site_fract_z
_atom_site_U_iso_or_equiv
_atom_site_adp_type
_atom_site_occupancy
_atom_site_site_symmetry_order
_atom_site_calc_flag
_atom_site_refinement_flags_posn
_atom_site_refinement_flags_adp
_atom_site_refinement_flags_occupancy
_atom_site_disorder_assembly
_atom_site_disorder_group
Co01 Co -2.00688(3) 0.99878(3) 0.25033(3) 0.02716(14) Uani 1 1 d . . . . .
N9 N 0.8529(2) 0.28762(18) 0.39603(17) 0.0332(6) Uani 1 1 d . . . . .
N10 N -0.8523(2) 0.70954(18) 0.06361(17) 0.0325(6) Uani 1 1 d . . . . .
O1 O -0.2293(2) 0.52915(19) 0.17010(18) 0.0587(6) Uani 1 1 d . . . . .
H1 H -0.147939 0.497729 0.173381 0.088 Uiso 1 1 calc R U . . .
O6 O 0.2182(2) 0.47984(19) 0.3189(2) 0.0639(7) Uani 1 1 d . . . . .
O5 O 0.2592(2) 0.3969(2) 0.2277(2) 0.0713(8) Uani 1 1 d . . . . .
N7 N -1.7925(3) 0.9199(2) 0.4109(2) 0.0479(7) Uani 1 1 d . . . . .
O9 O -0.2335(2) 0.5166(2) 0.0346(2) 0.0789(9) Uani 1 1 d . . . . .
N2 N -1.7860(3) 0.9581(2) 0.1261(2) 0.0469(7) Uani 1 1 d . . . . .
N8 N 1.5295(3) 0.1389(2) 0.5212(2) 0.0545(8) Uani 1 1 d . . . . .
H8 H 1.615368 0.120340 0.536494 0.065 Uiso 1 1 calc R U . . .
O3 O 0.2960(2) 0.2223(2) 0.1902(2) 0.0823(9) Uani 1 1 d . . . . .
H3A H 0.301287 0.277634 0.191305 0.099 Uiso 1 1 d R U . . .
H3B H 0.214047 0.226494 0.195085 0.099 Uiso 1 1 d R U . . .
N1 N -1.5360(3) 0.8873(2) 0.0742(3) 0.0600(9) Uani 1 1 d . . . . .
H1A H -1.622371 0.910086 0.076904 0.072 Uiso 1 1 calc R U . . .
O2 O 0.0069(2) 0.41262(19) 0.1942(2) 0.0834(9) Uani 1 1 d . . . . .
H2A H 0.024261 0.358043 0.185149 0.100 Uiso 1 1 d R U . . .
H2B H 0.082611 0.417393 0.203329 0.100 Uiso 1 1 d R U . . .
N4 N -2.2184(3) 1.0734(2) 0.0896(2) 0.0532(8) Uani 1 1 d . . . . .
C00F C 0.9317(3) 0.1930(2) 0.4059(2) 0.0331(7) Uani 1 1 d . . . . .
H00F H 0.894006 0.147502 0.395978 0.040 Uiso 1 1 calc R U . . .
C00G C 1.0648(3) 0.1620(2) 0.4301(2) 0.0355(7) Uani 1 1 d . . . . .
H00G H 1.119750 0.096534 0.434029 0.043 Uiso 1 1 calc R U . . .
N5 N -2.2329(3) 1.0382(2) 0.3703(2) 0.0499(7) Uani 1 1 d . . . . .
C00I C -1.0438(3) 0.8298(2) 0.0803(2) 0.0374(8) Uani 1 1 d . . . . .
H00I H -1.083056 0.888781 0.092675 0.045 Uiso 1 1 calc R U . . .
N3 N -2.0219(3) 0.7777(2) 0.3160(2) 0.0562(8) Uani 1 1 d . . . . .
N6 N -1.9934(3) 1.2204(2) 0.1880(2) 0.0552(8) Uani 1 1 d . . . . .
C2 C -2.1457(3) 1.0227(2) 0.3261(2) 0.0314(7) Uani 1 1 d . . . . .
C00M C -1.1240(3) 0.7807(2) 0.0616(2) 0.0345(7) Uani 1 1 d . . . . .
C1 C -2.1379(3) 1.0466(2) 0.1499(2) 0.0332(7) Uani 1 1 d . . . . .
C00O C 1.1205(3) 0.2253(2) 0.4489(2) 0.0339(7) Uani 1 1 d . . . . .
C00P C 0.7117(3) 0.3207(2) 0.3684(2) 0.0347(7) Uani 1 1 d . . . . .
C00Q C -0.7085(3) 0.6707(2) 0.0690(2) 0.0330(7) Uani 1 1 d . . . . .
C00R C -0.9085(3) 0.7938(2) 0.0811(2) 0.0394(8) Uani 1 1 d . . . . .
H00R H -0.854109 0.827796 0.093784 0.047 Uiso 1 1 calc R U . . .
C00S C 0.6693(3) 0.3052(2) 0.2961(2) 0.0394(8) Uani 1 1 d . . . . .
H00S H 0.731677 0.272892 0.264020 0.047 Uiso 1 1 calc R U . . .
C00T C -1.8701(3) 0.9745(2) 0.1724(2) 0.0330(7) Uani 1 1 d . . . . .
C00U C -2.0151(3) 0.8610(3) 0.2917(2) 0.0344(7) Uani 1 1 d . . . . .
C00V C -1.8742(3) 0.9490(2) 0.3512(2) 0.0337(7) Uani 1 1 d . . . . .
C00W C -0.9271(3) 0.6621(2) 0.0430(2) 0.0386(8) Uani 1 1 d . . . . .
H00W H -0.885628 0.603502 0.030393 0.046 Uiso 1 1 calc R U . . .
C00X C -1.2693(3) 0.8172(2) 0.0658(2) 0.0364(7) Uani 1 1 d . . . . .
C00Y C 0.5344(3) 0.3374(2) 0.2706(2) 0.0413(8) Uani 1 1 d . . . . .
H00Y H 0.504364 0.325928 0.221274 0.050 Uiso 1 1 calc R U . . .
C00Z C -0.4992(3) 0.6114(2) 0.1563(2) 0.0394(8) Uani 1 1 d . . . . .
H00Z H -0.448425 0.598043 0.211097 0.047 Uiso 1 1 calc R U . . .
C010 C 0.4419(3) 0.3862(2) 0.3156(2) 0.0369(8) Uani 1 1 d . . . . .
C011 C -1.9997(3) 1.1374(3) 0.2099(2) 0.0346(7) Uani 1 1 d . . . . .
O8 O -0.0528(3) 0.5958(2) 0.3049(3) 0.1047(11) Uani 1 1 d . . . . .
H8A H 0.024098 0.565466 0.294485 0.126 Uiso 1 1 d R U . . .
H8B H -0.045942 0.651646 0.304255 0.126 Uiso 1 1 d R U . . .
C013 C 1.3569(3) 0.1472(2) 0.4286(2) 0.0409(8) Uani 1 1 d . . . . .
H013 H 1.327924 0.133018 0.380739 0.049 Uiso 1 1 calc R U . . .
C014 C -1.0630(3) 0.6973(2) 0.0400(2) 0.0383(8) Uani 1 1 d . . . . .
H014 H -1.115578 0.664750 0.023061 0.046 Uiso 1 1 calc R U . . .
C015 C 0.9045(3) 0.3519(2) 0.4121(2) 0.0446(8) Uani 1 1 d . . . . .
H015 H 0.848322 0.418721 0.404040 0.053 Uiso 1 1 calc R U . . .
C016 C -1.3203(3) 0.8496(3) 0.1352(2) 0.0511(9) Uani 1 1 d . . . . .
H016 H -1.262056 0.847837 0.180298 0.061 Uiso 1 1 calc R U . . .
C017 C 1.2648(3) 0.1941(2) 0.4752(2) 0.0347(7) Uani 1 1 d . . . . .
C018 C -0.6360(3) 0.6521(2) 0.1483(2) 0.0393(8) Uani 1 1 d . . . . .
H018 H -0.679679 0.667180 0.197291 0.047 Uiso 1 1 calc R U . . .
C019 C -0.6475(3) 0.6526(2) -0.0046(2) 0.0424(8) Uani 1 1 d . . . . .
H019 H -0.698585 0.667471 -0.059830 0.051 Uiso 1 1 calc R U . . .
C01A C -0.4364(3) 0.5901(2) 0.0848(2) 0.0364(7) Uani 1 1 d . . . . .
C01B C -0.5102(3) 0.6122(2) 0.0039(2) 0.0428(8) Uani 1 1 d . . . . .
H01B H -0.466375 0.599563 -0.046147 0.051 Uiso 1 1 calc R U . . .
C01C C 0.6222(3) 0.3671(2) 0.4162(2) 0.0420(8) Uani 1 1 d . . . . .
H01C H 0.652684 0.375983 0.467061 0.050 Uiso 1 1 calc R U . . .
C01D C -0.2894(3) 0.5410(2) 0.0933(3) 0.0429(8) Uani 1 1 d . . . . .
C01E C 1.0372(3) 0.3220(2) 0.4399(2) 0.0435(8) Uani 1 1 d . . . . .
H01E H 1.072064 0.366989 0.452983 0.052 Uiso 1 1 calc R U . . .
C01F C 0.4877(3) 0.4003(2) 0.3887(2) 0.0415(8) Uani 1 1 d . . . . .
H01F H 0.425683 0.433362 0.420379 0.050 Uiso 1 1 calc R U . . .
C01G C -1.3578(3) 0.8218(2) 0.0006(2) 0.0452(8) Uani 1 1 d . . . . .
H01G H -1.325793 0.800410 -0.047539 0.054 Uiso 1 1 calc R U . . .
O7 O 0.2430(3) 0.6130(2) 0.3914(2) 0.1050(10) Uani 1 1 d . U . . .
H7A H 0.229537 0.574535 0.367846 0.126 Uiso 1 1 d R U . . .
H7B H 0.172397 0.665035 0.374006 0.126 Uiso 1 1 d R U . . .
C01I C 0.2945(3) 0.4244(2) 0.2851(3) 0.0476(9) Uani 1 1 d . . . . .
C01J C 1.4902(3) 0.1215(2) 0.4523(3) 0.0500(9) Uani 1 1 d . . . . .
H01J H 1.554125 0.091415 0.419565 0.060 Uiso 1 1 calc R U . . .
C01K C 1.4450(3) 0.1830(3) 0.5682(3) 0.0567(10) Uani 1 1 d . . . . .
H01K H 1.477282 0.194314 0.616859 0.068 Uiso 1 1 calc R U . . .
C01L C 1.3105(3) 0.2120(3) 0.5455(2) 0.0470(8) Uani 1 1 d . . . . .
H01L H 1.249148 0.244202 0.578051 0.056 Uiso 1 1 calc R U . . .
C01M C -1.4553(4) 0.8839(3) 0.1375(3) 0.0641(11) Uani 1 1 d . . . . .
H01M H -1.490906 0.905476 0.184991 0.077 Uiso 1 1 calc R U . . .
O4 O 0.5169(3) 0.0346(2) 0.2526(2) 0.1047(11) Uani 1 1 d . . . . .
H4A H 0.460845 0.095407 0.234111 0.126 Uiso 1 1 d R U . . .
H4B H 0.594465 0.037857 0.258761 0.126 Uiso 1 1 d R U . . .
C01O C -1.4921(3) 0.8575(3) 0.0065(3) 0.0566(10) Uani 1 1 d . . . . .
H01O H -1.553545 0.860892 -0.037638 0.068 Uiso 1 1 calc R U . . .
O11 O 0.4487(6) 0.7145(4) 0.3216(3) 0.179(2) Uani 1 1 d . U . . .
O10 O 0.7182(4) 0.5885(3) 0.3954(4) 0.200(3) Uani 1 1 d . U . . .
H10A H 0.726835 0.532823 0.453497 0.240 Uiso 1 1 d R U . . .
H10B H 0.792135 0.578953 0.362497 0.240 Uiso 1 1 d R U . . .
H11A H 0.390035 0.681923 0.338757 0.240 Uiso 1 1 d R U . . .
H11B H 0.533725 0.672363 0.342967 0.240 Uiso 1 1 d R U . . .

loop_
_atom_site_aniso_label
_atom_site_aniso_U_11
_atom_site_aniso_U_22
_atom_site_aniso_U_33
_atom_site_aniso_U_23
_atom_site_aniso_U_13
_atom_site_aniso_U_12
Co01 0.0175(2) 0.0317(2) 0.0337(2) -0.01715(18) 0.00161(16) -0.00520(15)
N9 0.0219(12) 0.0370(15) 0.0412(16) -0.0168(12) -0.0003(11) -0.0100(11)
N10 0.0213(12) 0.0330(14) 0.0439(16) -0.0186(12) 0.0036(11) -0.0070(11)
O1 0.0256(12) 0.0724(18) 0.0669(17) -0.0271(14) -0.0030(12) -0.0043(12)
O6 0.0237(12) 0.0630(16) 0.111(2) -0.0486(16) -0.0010(13) -0.0048(11)
O5 0.0309(13) 0.0809(19) 0.114(2) -0.0579(18) -0.0190(14) -0.0056(12)
N7 0.0292(14) 0.065(2) 0.0488(19) -0.0280(16) -0.0068(14) -0.0078(14)
O9 0.0331(14) 0.119(2) 0.107(2) -0.081(2) 0.0091(15) -0.0052(14)
N2 0.0312(15) 0.0601(19) 0.0553(19) -0.0341(16) 0.0119(14) -0.0099(13)
N8 0.0239(15) 0.0461(18) 0.069(2) -0.0011(16) -0.0095(15) -0.0121(13)
O3 0.0513(16) 0.091(2) 0.119(2) -0.0677(19) 0.0021(16) -0.0068(15)
N1 0.0240(15) 0.0381(17) 0.098(3) -0.0181(18) 0.0194(18) -0.0034(13)
O2 0.0301(13) 0.0695(18) 0.163(3) -0.069(2) -0.0177(16) -0.0004(12)
N4 0.0360(16) 0.0535(19) 0.061(2) -0.0204(16) -0.0127(15) -0.0060(14)
C00F 0.0254(16) 0.0348(18) 0.0387(18) -0.0167(15) 0.0000(14) -0.0075(14)
C00G 0.0280(16) 0.0358(18) 0.0427(19) -0.0196(15) 0.0010(14) -0.0059(14)
N5 0.0401(16) 0.0473(17) 0.061(2) -0.0269(15) 0.0183(15) -0.0096(13)
C00I 0.0262(16) 0.0396(19) 0.047(2) -0.0242(16) 0.0043(15) -0.0033(14)
N3 0.063(2) 0.0425(19) 0.065(2) -0.0263(16) 0.0093(16) -0.0163(16)
N6 0.071(2) 0.0443(19) 0.059(2) -0.0245(16) 0.0105(16) -0.0265(16)
C2 0.0256(16) 0.0316(17) 0.0394(19) -0.0188(15) 0.0034(14) -0.0074(13)
C00M 0.0255(16) 0.0365(18) 0.0350(19) -0.0125(15) 0.0039(14) -0.0060(14)
C1 0.0201(15) 0.0372(18) 0.042(2) -0.0194(16) 0.0011(15) -0.0058(13)
C00O 0.0206(15) 0.0408(19) 0.0362(18) -0.0143(15) 0.0015(13) -0.0078(14)
C00P 0.0191(15) 0.0351(18) 0.046(2) -0.0142(15) 0.0008(14) -0.0082(13)
C00Q 0.0204(15) 0.0309(17) 0.045(2) -0.0150(15) 0.0040(14) -0.0066(12)
C00R 0.0300(17) 0.042(2) 0.050(2) -0.0234(17) 0.0030(15) -0.0113(15)
C00S 0.0268(16) 0.0425(19) 0.046(2) -0.0187(16) 0.0007(15) -0.0069(14)
C00T 0.0221(16) 0.0381(18) 0.0393(19) -0.0188(15) -0.0007(14) -0.0067(13)
C00U 0.0271(16) 0.038(2) 0.0395(19) -0.0211(16) 0.0038(14) -0.0049(14)
C00V 0.0251(16) 0.0394(19) 0.040(2) -0.0203(16) 0.0050(15) -0.0102(14)
C00W 0.0316(17) 0.0372(18) 0.051(2) -0.0243(16) 0.0069(15) -0.0093(14)
C00X 0.0228(15) 0.0348(18) 0.047(2) -0.0154(15) 0.0078(15) -0.0076(13)
C00Y 0.0303(17) 0.0441(19) 0.047(2) -0.0174(16) -0.0076(15) -0.0110(15)
C00Z 0.0260(16) 0.0433(19) 0.044(2) -0.0157(16) -0.0031(15) -0.0080(14)
C010 0.0218(15) 0.0291(17) 0.053(2) -0.0108(16) 0.0000(15) -0.0094(13)
C011 0.0290(16) 0.044(2) 0.0359(19) -0.0223(16) 0.0076(14) -0.0122(15)
O8 0.0581(18) 0.075(2) 0.199(4) -0.075(2) 0.014(2) -0.0226(15)
C013 0.0247(16) 0.046(2) 0.047(2) -0.0179(17) 0.0041(15) -0.0093(14)
C014 0.0263(16) 0.0428(19) 0.052(2) -0.0256(17) 0.0062(15) -0.0116(14)
C015 0.0285(17) 0.0350(19) 0.069(2) -0.0244(18) -0.0010(16) -0.0051(14)
C016 0.039(2) 0.062(2) 0.051(2) -0.0291(19) 0.0148(17) -0.0103(17)
C017 0.0244(16) 0.0368(18) 0.0381(19) -0.0118(15) -0.0002(14) -0.0098(13)
C018 0.0318(17) 0.0444(19) 0.038(2) -0.0181(16) 0.0063(15) -0.0075(14)
C019 0.0300(17) 0.054(2) 0.047(2) -0.0273(17) -0.0010(16) -0.0092(15)
C01A 0.0222(15) 0.0325(18) 0.051(2) -0.0162(16) 0.0028(15) -0.0066(13)
C01B 0.0282(17) 0.052(2) 0.052(2) -0.0302(17) 0.0071(16) -0.0071(15)
C01C 0.0283(17) 0.049(2) 0.050(2) -0.0233(17) -0.0028(16) -0.0098(15)
C01D 0.0252(17) 0.041(2) 0.064(2) -0.0240(18) 0.0022(18) -0.0111(14)
C01E 0.0255(16) 0.044(2) 0.069(2) -0.0301(18) -0.0005(16) -0.0126(15)
C01F 0.0255(17) 0.044(2) 0.054(2) -0.0225(17) 0.0044(16) -0.0077(14)
C01G 0.0252(17) 0.045(2) 0.061(2) -0.0210(17) -0.0002(16) -0.0072(14)
O7 0.0961(17) 0.1124(17) 0.1114(18) -0.0696(15) -0.0163(14) -0.0029(13)
C01I 0.0274(18) 0.036(2) 0.073(3) -0.0176(18) -0.0062(18) -0.0078(15)
C01J 0.0275(18) 0.044(2) 0.064(3) -0.0141(19) 0.0090(18) -0.0068(15)
C01K 0.041(2) 0.068(3) 0.058(2) -0.022(2) -0.0099(19) -0.0191(19)
C01L 0.0353(18) 0.058(2) 0.051(2) -0.0268(18) 0.0007(16) -0.0154(16)
C01M 0.045(2) 0.059(3) 0.079(3) -0.029(2) 0.028(2) -0.0093(19)
O4 0.069(2) 0.094(2) 0.138(3) -0.043(2) -0.013(2) -0.0142(17)
C01O 0.0271(19) 0.048(2) 0.088(3) -0.023(2) 0.0006(19) -0.0112(16)
O11 0.299(6) 0.201(4) 0.133(3) -0.109(3) 0.054(4) -0.158(4)
O10 0.174(4) 0.154(4) 0.345(7) -0.165(5) 0.143(5) -0.085(3)

loop_
_atom_type_symbol
_atom_type_description
_atom_type_scat_dispersion_real
_atom_type_scat_dispersion_imag
_atom_type_scat_source
C C 0.0033 0.0016 'International Tables Vol C Tables 4.2.6.8 and 6.1.1.4'
H H 0.0000 0.0000 'International Tables Vol C Tables 4.2.6.8 and 6.1.1.4'
Co Co 0.3494 0.9721 'International Tables Vol C Tables 4.2.6.8 and 6.1.1.4'
N N 0.0061 0.0033 'International Tables Vol C Tables 4.2.6.8 and 6.1.1.4'
O O 0.0106 0.0060 'International Tables Vol C Tables 4.2.6.8 and 6.1.1.4'

loop_
_geom_angle_atom_site_label_1
_geom_angle_atom_site_label_2
_geom_angle_atom_site_label_3
_geom_angle
_geom_angle_site_symmetry_1
_geom_angle_site_symmetry_3
_geom_angle_publ_flag
C2 Co01 C1 88.07(12) . . ?
C2 Co01 C00T 178.70(12) . . ?
C2 Co01 C00U 89.37(12) . . ?
C2 Co01 C00V 92.37(12) . . ?
C2 Co01 C011 90.01(11) . . ?
C1 Co01 C00T 90.74(12) . . ?
C1 Co01 C00V 179.22(12) . . ?
C1 Co01 C011 90.87(12) . . ?
C00T Co01 C00V 88.82(12) . . ?
C00T Co01 C011 90.52(12) . . ?
C00U Co01 C1 89.29(12) . . ?
C00U Co01 C00T 90.11(12) . . ?
C00U Co01 C00V 90.07(12) . . ?
C00U Co01 C011 179.35(12) . . ?
C011 Co01 C00V 89.78(13) . . ?
C00F N9 C00P 120.2(2) . . ?
C015 N9 C00F 120.3(2) . . ?
C015 N9 C00P 119.5(2) . . ?
C00R N10 C00Q 118.4(2) . . ?
C00W N10 C00Q 120.4(2) . . ?
C00W N10 C00R 121.1(2) . . ?
C01D O1 H1 109.5 . . ?
C01J N8 H8 118.5 . . ?
C01J N8 C01K 123.0(3) . . ?
C01K N8 H8 118.5 . . ?
H3A O3 H3B 104.5 . . ?
C01M N1 H1A 118.7 . . ?
C01M N1 C01O 122.7(3) . . ?
C01O N1 H1A 118.7 . . ?
H2A O2 H2B 104.6 . . ?
N9 C00F H00F 119.7 . . ?
N9 C00F C00G 120.7(3) . . ?
C00G C00F H00F 119.7 . . ?
C00F C00G H00G 119.8 . . ?
C00F C00G C00O 120.4(3) . . ?
C00O C00G H00G 119.8 . . ?
C00M C00I H00I 119.8 . . ?
C00R C00I H00I 119.8 . . ?
C00R C00I C00M 120.5(3) . . ?
N5 C2 Co01 178.1(3) . . ?
C00I C00M C00X 119.8(3) . . ?
C00I C00M C014 118.0(3) . . ?
C014 C00M C00X 122.2(3) . . ?
N4 C1 Co01 178.3(3) . . ?
C00G C00O C017 121.9(3) . . ?
C00G C00O C01E 118.0(3) . . ?
C01E C00O C017 120.0(3) . . ?
C00S C00P N9 119.7(3) . . ?
C00S C00P C01C 121.3(3) . . ?
C01C C00P N9 118.9(3) . . ?
C018 C00Q N10 118.7(3) . . ?
C018 C00Q C019 121.5(3) . . ?
C019 C00Q N10 119.8(3) . . ?
N10 C00R C00I 119.9(3) . . ?
N10 C00R H00R 120.1 . . ?
C00I C00R H00R 120.1 . . ?
C00P C00S H00S 120.6 . . ?
C00P C00S C00Y 118.9(3) . . ?
C00Y C00S H00S 120.6 . . ?
N2 C00T Co01 178.9(3) . . ?
N3 C00U Co01 178.9(3) . . ?
N7 C00V Co01 178.7(3) . . ?
N10 C00W H00W 119.7 . . ?
N10 C00W C014 120.5(3) . . ?
C014 C00W H00W 119.7 . . ?
C016 C00X C00M 120.1(3) . . ?
C01G C00X C00M 121.4(3) . . ?
C01G C00X C016 118.5(3) . . ?
C00S C00Y H00Y 119.3 . . ?
C00S C00Y C010 121.4(3) . . ?
C010 C00Y H00Y 119.3 . . ?
C018 C00Z H00Z 120.0 . . ?
C01A C00Z H00Z 120.0 . . ?
C01A C00Z C018 119.9(3) . . ?
C00Y C010 C01I 121.1(3) . . ?
C01F C010 C00Y 118.4(3) . . ?
C01F C010 C01I 120.5(3) . . ?
N6 C011 Co01 177.9(3) . . ?
H8A O8 H8B 104.5 . . ?
C017 C013 H013 120.3 . . ?
C01J C013 H013 120.3 . . ?
C01J C013 C017 119.4(3) . . ?
C00M C014 H014 120.0 . . ?
C00W C014 C00M 119.9(3) . . ?
C00W C014 H014 120.0 . . ?
N9 C015 H015 119.6 . . ?
N9 C015 C01E 120.8(3) . . ?
C01E C015 H015 119.6 . . ?
C00X C016 H016 120.4 . . ?
C01M C016 C00X 119.3(4) . . ?
C01M C016 H016 120.4 . . ?
C013 C017 C00O 120.3(3) . . ?
C01L C017 C00O 120.9(3) . . ?
C01L C017 C013 118.8(3) . . ?
C00Q C018 C00Z 119.5(3) . . ?
C00Q C018 H018 120.2 . . ?
C00Z C018 H018 120.2 . . ?
C00Q C019 H019 120.7 . . ?
C00Q C019 C01B 118.5(3) . . ?
C01B C019 H019 120.7 . . ?
C00Z C01A C01B 120.0(3) . . ?
C00Z C01A C01D 121.4(3) . . ?
C01B C01A C01D 118.7(3) . . ?
C019 C01B H01B 119.8 . . ?
C01A C01B C019 120.5(3) . . ?
C01A C01B H01B 119.8 . . ?
C00P C01C H01C 120.5 . . ?
C00P C01C C01F 118.9(3) . . ?
C01F C01C H01C 120.5 . . ?
O1 C01D C01A 113.2(3) . . ?
O9 C01D O1 124.1(3) . . ?
O9 C01D C01A 122.6(3) . . ?
C00O C01E H01E 120.2 . . ?
C015 C01E C00O 119.7(3) . . ?
C015 C01E H01E 120.2 . . ?
C010 C01F H01F 119.5 . . ?
C01C C01F C010 121.0(3) . . ?
C01C C01F H01F 119.5 . . ?
C00X C01G H01G 120.3 . . ?
C01O C01G C00X 119.4(3) . . ?
C01O C01G H01G 120.3 . . ?
H7A O7 H7B 104.5 . . ?
O6 C01I O5 125.1(3) . . ?
O6 C01I C010 118.1(3) . . ?
O5 C01I C010 116.8(3) . . ?
N8 C01J C013 119.8(3) . . ?
N8 C01J H01J 120.1 . . ?
C013 C01J H01J 120.1 . . ?
N8 C01K H01K 120.3 . . ?
N8 C01K C01L 119.3(3) . . ?
C01L C01K H01K 120.3 . . ?
C017 C01L H01L 120.1 . . ?
C01K C01L C017 119.8(3) . . ?
C01K C01L H01L 120.1 . . ?
N1 C01M C016 120.3(4) . . ?
N1 C01M H01M 119.9 . . ?
C016 C01M H01M 119.9 . . ?
H4A O4 H4B 109.5 . . ?
N1 C01O C01G 119.9(4) . . ?
N1 C01O H01O 120.1 . . ?
C01G C01O H01O 120.1 . . ?
H11A O11 H11B 114.2 . . ?
H10A O10 H10B 111.7 . . ?

loop_
_geom_bond_atom_site_label_1
_geom_bond_atom_site_label_2
_geom_bond_distance
_geom_bond_site_symmetry_2
_geom_bond_publ_flag
Co01 C2 1.887(3) . ?
Co01 C1 1.890(3) . ?
Co01 C00T 1.895(3) . ?
Co01 C00U 1.889(3) . ?
Co01 C00V 1.901(3) . ?
Co01 C011 1.898(3) . ?
N9 C00F 1.350(3) . ?
N9 C00P 1.451(3) . ?
N9 C015 1.346(4) . ?
N10 C00Q 1.450(3) . ?
N10 C00R 1.354(3) . ?
N10 C00W 1.338(3) . ?
O1 H1 0.8400 . ?
O1 C01D 1.309(4) . ?
O6 C01I 1.244(4) . ?
O5 C01I 1.250(4) . ?
N7 C00V 1.149(3) . ?
O9 C01D 1.197(4) . ?
N2 C00T 1.154(3) . ?
N8 H8 0.8800 . ?
N8 C01J 1.327(4) . ?
N8 C01K 1.330(4) . ?
O3 H3A 0.8497 . ?
O3 H3B 0.8515 . ?
N1 H1A 0.8800 . ?
N1 C01M 1.319(5) . ?
N1 C01O 1.331(5) . ?
O2 H2A 0.8495 . ?
O2 H2B 0.8499 . ?
N4 C1 1.155(4) . ?
C00F H00F 0.9500 . ?
C00F C00G 1.362(4) . ?
C00G H00G 0.9500 . ?
C00G C00O 1.383(4) . ?
N5 C2 1.151(3) . ?
C00I H00I 0.9500 . ?
C00I C00M 1.386(4) . ?
C00I C00R 1.369(4) . ?
N3 C00U 1.150(3) . ?
N6 C011 1.151(3) . ?
C00M C00X 1.477(4) . ?
C00M C014 1.392(4) . ?
C00O C017 1.481(4) . ?
C00O C01E 1.395(4) . ?
C00P C00S 1.372(4) . ?
C00P C01C 1.384(4) . ?
C00Q C018 1.373(4) . ?
C00Q C019 1.380(4) . ?
C00R H00R 0.9500 . ?
C00S H00S 0.9500 . ?
C00S C00Y 1.383(4) . ?
C00W H00W 0.9500 . ?
C00W C014 1.371(4) . ?
C00X C016 1.393(4) . ?
C00X C01G 1.390(4) . ?
C00Y H00Y 0.9500 . ?
C00Y C010 1.387(4) . ?
C00Z H00Z 0.9500 . ?
C00Z C018 1.380(4) . ?
C00Z C01A 1.379(4) . ?
C010 C01F 1.387(4) . ?
C010 C01I 1.516(4) . ?
O8 H8A 0.8500 . ?
O8 H8B 0.8501 . ?
C013 H013 0.9500 . ?
C013 C017 1.389(4) . ?
C013 C01J 1.373(4) . ?
C014 H014 0.9500 . ?
C015 H015 0.9500 . ?
C015 C01E 1.372(4) . ?
C016 H016 0.9500 . ?
C016 C01M 1.370(5) . ?
C017 C01L 1.381(4) . ?
C018 H018 0.9500 . ?
C019 H019 0.9500 . ?
C019 C01B 1.385(4) . ?
C01A C01B 1.383(4) . ?
C01A C01D 1.492(4) . ?
C01B H01B 0.9500 . ?
C01C H01C 0.9500 . ?
C01C C01F 1.384(4) . ?
C01E H01E 0.9500 . ?
C01F H01F 0.9500 . ?
C01G H01G 0.9500 . ?
C01G C01O 1.373(4) . ?
O7 H7A 0.8501 . ?
O7 H7B 0.8499 . ?
C01J H01J 0.9500 . ?
C01K H01K 0.9500 . ?
C01K C01L 1.376(4) . ?
C01L H01L 0.9500 . ?
C01M H01M 0.9500 . ?
O4 H4A 0.8498 . ?
O4 H4B 0.8499 . ?
C01O H01O 0.9500 . ?
O11 H11A 0.8608 . ?
O11 H11B 0.9089 . ?
O10 H10A 0.9100 . ?
O10 H10B 0.9226 . ?

loop_
_geom_torsion_atom_site_label_1
_geom_torsion_atom_site_label_2
_geom_torsion_atom_site_label_3
_geom_torsion_atom_site_label_4
_geom_torsion
_geom_torsion_site_symmetry_1
_geom_torsion_site_symmetry_2
_geom_torsion_site_symmetry_3
_geom_torsion_site_symmetry_4
_geom_torsion_publ_flag
N9 C00F C00G C00O 2.8(5) . . . . ?
N9 C00P C00S C00Y -179.9(3) . . . . ?
N9 C00P C01C C01F 178.9(3) . . . . ?
N9 C015 C01E C00O 2.0(5) . . . . ?
N10 C00Q C018 C00Z 177.6(3) . . . . ?
N10 C00Q C019 C01B -177.9(3) . . . . ?
N10 C00W C014 C00M -2.2(5) . . . . ?
N8 C01K C01L C017 0.6(5) . . . . ?
C00F N9 C00P C00S -44.3(4) . . . . ?
C00F N9 C00P C01C 135.4(3) . . . . ?
C00F N9 C015 C01E -0.9(5) . . . . ?
C00F C00G C00O C017 -179.9(3) . . . . ?
C00F C00G C00O C01E -1.6(5) . . . . ?
C00G C00O C017 C013 41.4(4) . . . . ?
C00G C00O C017 C01L -139.2(3) . . . . ?
C00G C00O C01E C015 -0.7(5) . . . . ?
C00I C00M C00X C016 -37.8(4) . . . . ?
C00I C00M C00X C01G 141.2(3) . . . . ?
C00I C00M C014 C00W 3.8(5) . . . . ?
C00M C00I C00R N10 -0.1(5) . . . . ?
C00M C00X C016 C01M 179.5(3) . . . . ?
C00M C00X C01G C01O -179.2(3) . . . . ?
C00O C017 C01L C01K -179.6(3) . . . . ?
C00P N9 C00F C00G 178.7(3) . . . . ?
C00P N9 C015 C01E 178.9(3) . . . . ?
C00P C00S C00Y C010 1.0(5) . . . . ?
C00P C01C C01F C010 1.1(5) . . . . ?
C00Q N10 C00R C00I -177.4(3) . . . . ?
C00Q N10 C00W C014 178.5(3) . . . . ?
C00Q C019 C01B C01A 0.3(5) . . . . ?
C00R N10 C00Q C018 50.2(4) . . . . ?
C00R N10 C00Q C019 -130.2(3) . . . . ?
C00R N10 C00W C014 -0.6(4) . . . . ?
C00R C00I C00M C00X 177.0(3) . . . . ?
C00R C00I C00M C014 -2.6(5) . . . . ?
C00S C00P C01C C01F -1.4(5) . . . . ?
C00S C00Y C010 C01F -1.2(4) . . . . ?
C00S C00Y C010 C01I 178.0(3) . . . . ?
C00W N10 C00Q C018 -129.0(3) . . . . ?
C00W N10 C00Q C019 50.6(4) . . . . ?
C00W N10 C00R C00I 1.8(4) . . . . ?
C00X C00M C014 C00W -175.8(3) . . . . ?
C00X C016 C01M N1 -0.6(5) . . . . ?
C00X C01G C01O N1 0.0(5) . . . . ?
C00Y C010 C01F C01C 0.2(4) . . . . ?
C00Y C010 C01I O6 -170.4(3) . . . . ?
C00Y C010 C01I O5 9.8(5) . . . . ?
C00Z C01A C01B C019 -2.0(5) . . . . ?
C00Z C01A C01D O1 -5.0(4) . . . . ?
C00Z C01A C01D O9 175.9(3) . . . . ?
C013 C017 C01L C01K -0.2(5) . . . . ?
C014 C00M C00X C016 141.8(3) . . . . ?
C014 C00M C00X C01G -39.2(4) . . . . ?
C015 N9 C00F C00G -1.5(4) . . . . ?
C015 N9 C00P C00S 135.9(3) . . . . ?
C015 N9 C00P C01C -44.3(4) . . . . ?
C016 C00X C01G C01O -0.2(5) . . . . ?
C017 C00O C01E C015 177.6(3) . . . . ?
C017 C013 C01J N8 2.0(5) . . . . ?
C018 C00Q C019 C01B 1.7(5) . . . . ?
C018 C00Z C01A C01B 1.7(4) . . . . ?
C018 C00Z C01A C01D -176.8(3) . . . . ?
C019 C00Q C018 C00Z -2.0(5) . . . . ?
C01A C00Z C018 C00Q 0.3(4) . . . . ?
C01B C01A C01D O1 176.4(3) . . . . ?
C01B C01A C01D O9 -2.7(5) . . . . ?
C01C C00P C00S C00Y 0.4(5) . . . . ?
C01D C01A C01B C019 176.6(3) . . . . ?
C01E C00O C017 C013 -136.8(3) . . . . ?
C01E C00O C017 C01L 42.5(4) . . . . ?
C01F C010 C01I O6 8.9(5) . . . . ?
C01F C010 C01I O5 -171.0(3) . . . . ?
C01G C00X C016 C01M 0.5(5) . . . . ?
C01I C010 C01F C01C -179.1(3) . . . . ?
C01J N8 C01K C01L 0.3(5) . . . . ?
C01J C013 C017 C00O 178.3(3) . . . . ?
C01J C013 C017 C01L -1.1(4) . . . . ?
C01K N8 C01J C013 -1.6(5) . . . . ?
C01M N1 C01O C01G -0.2(5) . . . . ?
C01O N1 C01M C016 0.5(5) . . . . ?
